data_1529984
loop_
_publ_author_name
'Gerken, V.A.'
'Pakhomov, V.I.'

_publ_section_title
;
 Roentgenographical study of cristals in system K I-Hg I2-H2 O
;
_journal_name_full 'Zhurnal Strukturnoi Khimii (Issue-No. from 1981)'
_journal_page_first 753
_journal_page_last 754
_journal_volume 10
_journal_year 1969
_chemical_formula_sum 'Hg I4 K2'
_chemical_name_systematic 'K2 Hg I4 (H2 O)3'
_space_group_IT_number 159
_symmetry_space_group_name_Hall 'P 3 -2c'
_symmetry_space_group_name_H-M 'P 3 1 c'
_cell_angle_alpha 90
_cell_angle_beta 90
_cell_angle_gamma 120
_cell_formula_units_Z 2
_cell_length_a 11.67
_cell_length_b 11.67
_cell_length_c 7.48
_cell_volume 882.214
_citation_journal_id_ASTM ZSTKAI
_cod_data_source_file Gerken_ZSTKAI_1969_244.cif
_cod_data_source_block Hg1I4K2
_cod_original_formula_sum 'Hg1 I4 K2'
_cod_database_code 1529984

loop_
_symmetry_equiv_pos_as_xyz
x,y,z
-y,x-y,z
-x+y,-x,z
y,x,z+1/2
-x,-x+y,z+1/2
x-y,-y,z+1/2

loop_
_atom_site_label
_atom_site_type_symbol
_atom_site_fract_x
_atom_site_fract_y
_atom_site_fract_z
_atom_site_occupancy
_atom_site_U_iso_or_equiv
Hg1 Hg+2 0.3333 0.6666 0 1 0.0
K1 K+1 0 0 0.025 1 0.0
I1 I-1 0.3333 0.6666 0.5 1 0.0
K2 K+1 0 0 0.26 1 0.0
I2 I-1 0.3 0.433 0.016 1 0.0
